data_4306168
loop_
_publ_author_name
'Fei Cheng'
'Sarah I. Friend'
'Andrew L. Hector'
'William Levason'
'Gillian Reid'
'Michael Webster'
'Wenjian Zhang'

_publ_contact_author_address
;   School of Chemistry
    University of Southampton
    Southampton SO17 1BJ, UK
;
_publ_contact_author_email wxl@soton.ac.uk
_publ_contact_author_fax '023 8059 3781'
_publ_contact_author_name 'Professor W. Levason'
_publ_contact_author_phone '023 8059 3792'
_publ_section_title
;
Preparation, Characterization, and Structural Systematics of Diphosphane
and Diarsane Complexes of Indium(III) Halides
;
_journal_name_full 'Inorganic Chemistry'
_journal_page_first 9691
_journal_page_last 9700
_journal_paper_doi 10.1021/ic801091n
_journal_volume 47
_journal_year 2008
_chemical_formula_moiety 'C20 H32 As4 Cl6 In2, 0.5(C H2 Cl2)'
_chemical_formula_sum 'C20.5 H33 As4 Cl7 In2'
_chemical_formula_weight 1056.94
_chemical_name_systematic
; 
 bis((mu~2~-chloro)-(1,2-bis(dimethylarsino)benzene)-dichloro-indium(III))
 dichloromethane solvate 
;
_space_group_IT_number 61
_symmetry_cell_setting orthorhombic
_symmetry_Int_Tables_number 61
_symmetry_space_group_name_Hall '-P 2ac 2ab'
_symmetry_space_group_name_H-M 'P b c a'
_atom_sites_solution_hydrogens geom
_atom_sites_solution_primary direct
_atom_sites_solution_secondary difmap
_audit_author_name 'Webster, M.'
_audit_creation_date 2008-02-01
_audit_creation_method 'SHELXL-97 + hand edit'
_cell_angle_alpha 90.00
_cell_angle_beta 90.00
_cell_angle_gamma 90.00
_cell_formula_units_Z 4
_cell_length_a 15.788(3)
_cell_length_b 14.612(3)
_cell_length_c 15.944(3)
_cell_measurement_reflns_used 21994
_cell_measurement_temperature 120(2)
_cell_measurement_theta_max 27.48
_cell_measurement_theta_min 2.91
_cell_volume 3678.2(12)
_computing_structure_refinement 'SHELXL-97 (Sheldrick, 1997)'
_computing_structure_solution 'SHELXS-97 (Sheldrick, 1997)'
_diffrn_ambient_temperature 120(2)
_diffrn_measured_fraction_theta_full 0.996
_diffrn_measured_fraction_theta_max 0.996
_diffrn_measurement_device_type 'Bruker-Nonius 95mm CCD camera on \k-goniostat'
_diffrn_measurement_method '\f & \w scans'
_diffrn_radiation_monochromator '10cm confocal mirrors'
_diffrn_radiation_source 'Bruker-Nonius FR591 rotating anode'
_diffrn_radiation_type MoK\a
_diffrn_radiation_wavelength 0.71073
_diffrn_reflns_av_R_equivalents 0.0817
_diffrn_reflns_av_sigmaI/netI 0.0552
_diffrn_reflns_limit_h_max 20
_diffrn_reflns_limit_h_min -16
_diffrn_reflns_limit_k_max 18
_diffrn_reflns_limit_k_min -18
_diffrn_reflns_limit_l_max 20
_diffrn_reflns_limit_l_min -20
_diffrn_reflns_number 26239
_diffrn_reflns_theta_full 27.50
_diffrn_reflns_theta_max 27.50
_diffrn_reflns_theta_min 2.93
_diffrn_standards_decay_% 0
_diffrn_standards_number 0
_exptl_absorpt_coefficient_mu 5.344
_exptl_absorpt_correction_T_max 1.0000
_exptl_absorpt_correction_T_min 0.6087
_exptl_absorpt_correction_type multi-scan
_exptl_absorpt_process_details 'G.M. Sheldrick, (2007). SADABS. Version 2007/2. Bruker AXS Inc.'
_exptl_crystal_colour colourless
_exptl_crystal_density_diffrn 1.909
_exptl_crystal_density_method 'not measured'
_exptl_crystal_description block
_exptl_crystal_F_000 2020
_exptl_crystal_size_max 0.10
_exptl_crystal_size_mid 0.06
_exptl_crystal_size_min 0.02
_refine_diff_density_max 3.135
_refine_diff_density_min -1.117
_refine_diff_density_rms 0.255
_refine_ls_extinction_method none
_refine_ls_goodness_of_fit_ref 1.029
_refine_ls_hydrogen_treatment constr
_refine_ls_matrix_type full
_refine_ls_number_parameters 147
_refine_ls_number_reflns 4202
_refine_ls_number_restraints 0
_refine_ls_restrained_S_all 1.029
_refine_ls_R_factor_all 0.0941
_refine_ls_R_factor_gt 0.0667
_refine_ls_shift/su_max 0.001
_refine_ls_shift/su_mean 0.000
_refine_ls_structure_factor_coef Fsqd
_refine_ls_weighting_details 'w=1/[\s^2^(Fo^2^)+(0.0466P)^2^+107.9182P] where P=(Fo^2^+2Fc^2^)/3'
_refine_ls_weighting_scheme calc
_refine_ls_wR_factor_gt 0.1464
_refine_ls_wR_factor_ref 0.1629
_reflns_number_gt 3236
_reflns_number_total 4202
_reflns_threshold_expression I>2sigma(I)
_cod_data_source_file ic801091n_si_001_8.cif
_cod_data_source_block 08fc001
_cod_original_cell_volume 3678.2(10)
_cod_original_formula_sum 'C20.50 H33 As4 Cl7 In2'
_cod_database_code 4306168

loop_
_symmetry_equiv_pos_as_xyz
'x, y, z'
'-x+1/2, -y, z+1/2'
'-x, y+1/2, -z+1/2'
'x+1/2, -y+1/2, -z'
'-x, -y, -z'
'x-1/2, y, -z-1/2'
'x, -y-1/2, z-1/2'
'-x-1/2, y-1/2, z'

loop_
_atom_site_label
_atom_site_type_symbol
_atom_site_fract_x
_atom_site_fract_y
_atom_site_fract_z
_atom_site_U_iso_or_equiv
_atom_site_adp_type
_atom_site_occupancy
_atom_site_symmetry_multiplicity
_atom_site_calc_flag
_atom_site_refinement_flags
_atom_site_disorder_assembly
_atom_site_disorder_group
In1 In 0.54060(4) 0.45999(4) 0.39138(4) 0.01860(17) Uani 1 1 d . . .
As1 As 0.69423(6) 0.47190(7) 0.31586(6) 0.0221(2) Uani 1 1 d . . .
As2 As 0.54312(6) 0.63769(6) 0.33310(6) 0.0184(2) Uani 1 1 d . . .
Cl1 Cl 0.57316(16) 0.30689(17) 0.44011(16) 0.0301(5) Uani 1 1 d . . .
Cl2 Cl 0.47061(15) 0.42745(16) 0.25715(14) 0.0252(5) Uani 1 1 d . . .
Cl3 Cl 0.39856(13) 0.46977(16) 0.46785(13) 0.0226(4) Uani 1 1 d . . .
C1 C 0.7327(7) 0.3676(7) 0.2538(8) 0.036(3) Uani 1 1 d . . .
H1A H 0.7391 0.3153 0.2918 0.054 Uiso 1 1 calc R . .
H1B H 0.7874 0.3816 0.2277 0.054 Uiso 1 1 calc R . .
H1C H 0.6913 0.3527 0.2101 0.054 Uiso 1 1 calc R . .
C2 C 0.7907(6) 0.5066(8) 0.3838(7) 0.034(2) Uani 1 1 d . . .
H2A H 0.7769 0.5618 0.4158 0.052 Uiso 1 1 calc R . .
H2B H 0.8394 0.5187 0.3473 0.052 Uiso 1 1 calc R . .
H2C H 0.8045 0.4567 0.4225 0.052 Uiso 1 1 calc R . .
C3 C 0.6855(6) 0.5692(6) 0.2320(6) 0.0208(18) Uani 1 1 d . . .
C4 C 0.7431(6) 0.5704(7) 0.1660(6) 0.028(2) Uani 1 1 d . . .
H4 H 0.7860 0.5249 0.1623 0.033 Uiso 1 1 calc R . .
C5 C 0.7374(6) 0.6387(7) 0.1055(6) 0.027(2) Uani 1 1 d . . .
H5 H 0.7766 0.6398 0.0604 0.033 Uiso 1 1 calc R . .
C6 C 0.6746(6) 0.7055(7) 0.1104(6) 0.026(2) Uani 1 1 d . . .
H6 H 0.6718 0.7529 0.0697 0.031 Uiso 1 1 calc R . .
C7 C 0.6160(6) 0.7020(7) 0.1756(5) 0.0235(19) Uani 1 1 d . . .
H7 H 0.5718 0.7460 0.1777 0.028 Uiso 1 1 calc R . .
C8 C 0.6210(6) 0.6348(6) 0.2382(5) 0.0190(18) Uani 1 1 d . . .
C9 C 0.4404(6) 0.6902(7) 0.2881(7) 0.027(2) Uani 1 1 d . . .
H9A H 0.4123 0.6454 0.2518 0.041 Uiso 1 1 calc R . .
H9B H 0.4544 0.7449 0.2553 0.041 Uiso 1 1 calc R . .
H9C H 0.4025 0.7070 0.3342 0.041 Uiso 1 1 calc R . .
C10 C 0.5908(4) 0.7367(4) 0.3962(4) 0.029(2) Uani 1 1 d . . .
H10A H 0.5574 0.7464 0.4472 0.043 Uiso 1 1 calc R . .
H10B H 0.5901 0.7926 0.3622 0.043 Uiso 1 1 calc R . .
H10C H 0.6494 0.7218 0.4114 0.043 Uiso 1 1 calc R . .
Cl4 Cl 0.9061(4) 0.6015(4) 0.5520(4) 0.029(2) Uiso 0.25 1 d PR . .
Cl5 Cl 1.0268(4) 0.4881(4) 0.4601(4) 0.043(3) Uiso 0.25 1 d PR . .

loop_
_atom_site_aniso_label
_atom_site_aniso_U_11
_atom_site_aniso_U_22
_atom_site_aniso_U_33
_atom_site_aniso_U_23
_atom_site_aniso_U_13
_atom_site_aniso_U_12
In1 0.0164(3) 0.0216(3) 0.0178(3) 0.0028(2) 0.0011(2) -0.0001(2)
As1 0.0157(4) 0.0256(5) 0.0248(5) 0.0044(4) 0.0038(4) 0.0028(4)
As2 0.0166(4) 0.0186(4) 0.0201(5) 0.0014(3) 0.0029(3) 0.0003(4)
Cl1 0.0283(12) 0.0299(12) 0.0319(13) 0.0103(10) 0.0001(10) 0.0025(10)
Cl2 0.0264(11) 0.0285(11) 0.0209(11) -0.0015(9) -0.0044(9) -0.0015(9)
Cl3 0.0156(9) 0.0344(12) 0.0179(10) 0.0009(9) 0.0006(8) -0.0011(9)
C1 0.028(5) 0.025(5) 0.056(7) 0.010(5) 0.007(5) 0.008(4)
C2 0.021(5) 0.050(7) 0.032(6) 0.004(5) -0.001(4) 0.000(5)
C3 0.022(4) 0.022(4) 0.018(4) -0.001(4) -0.001(3) -0.008(4)
C4 0.017(4) 0.037(5) 0.028(5) -0.004(4) 0.001(4) -0.005(4)
C5 0.028(5) 0.029(5) 0.025(5) -0.002(4) 0.013(4) -0.005(4)
C6 0.037(5) 0.027(5) 0.012(4) 0.010(4) 0.002(4) -0.010(4)
C7 0.028(5) 0.028(5) 0.015(4) -0.001(4) -0.004(4) 0.003(4)
C8 0.020(4) 0.021(4) 0.016(4) -0.005(3) -0.004(3) -0.009(4)
C9 0.015(4) 0.023(5) 0.043(6) 0.005(4) 0.003(4) 0.007(4)
C10 0.027(5) 0.026(5) 0.033(6) -0.007(4) -0.002(4) -0.002(4)

loop_
_atom_type_symbol
_atom_type_description
_atom_type_scat_dispersion_real
_atom_type_scat_dispersion_imag
_atom_type_scat_source
C C 0.0033 0.0016 'International Tables Vol C Tables 4.2.6.8 and 6.1.1.4'
H H 0.0000 0.0000 'International Tables Vol C Tables 4.2.6.8 and 6.1.1.4'
As As 0.0499 2.0058 'International Tables Vol C Tables 4.2.6.8 and 6.1.1.4'
Cl Cl 0.1484 0.1585 'International Tables Vol C Tables 4.2.6.8 and 6.1.1.4'
In In -0.7276 1.3100 'International Tables Vol C Tables 4.2.6.8 and 6.1.1.4'

loop_
_geom_angle_atom_site_label_1
_geom_angle_atom_site_label_2
_geom_angle_atom_site_label_3
_geom_angle
_geom_angle_site_symmetry_1
_geom_angle_site_symmetry_3
_geom_angle_publ_flag
Cl1 In1 Cl2 101.31(9) . . ?
Cl1 In1 Cl3 94.86(8) . . ?
Cl2 In1 Cl3 91.82(8) . . ?
Cl1 In1 Cl3 90.52(8) . 5_666 ?
Cl2 In1 Cl3 167.71(8) . 5_666 ?
Cl3 In1 Cl3 83.82(7) . 5_666 ?
Cl1 In1 As1 90.68(7) . . ?
Cl2 In1 As1 91.60(6) . . ?
Cl3 In1 As1 172.80(6) . . ?
Cl3 In1 As1 91.55(5) 5_666 . ?
Cl1 In1 As2 166.92(7) . . ?
Cl2 In1 As2 83.98(6) . . ?
Cl3 In1 As2 96.93(6) . . ?
Cl3 In1 As2 85.15(6) 5_666 . ?
As1 In1 As2 77.13(3) . . ?
C1 As1 C2 104.3(5) . . ?
C1 As1 C3 104.3(4) . . ?
C2 As1 C3 104.3(4) . . ?
C1 As1 In1 117.5(3) . . ?
C2 As1 In1 118.1(3) . . ?
C3 As1 In1 106.6(3) . . ?
C10 As2 C9 103.0(4) . . ?
C10 As2 C8 100.1(3) . . ?
C9 As2 C8 104.4(4) . . ?
C10 As2 In1 122.65(19) . . ?
C9 As2 In1 119.2(3) . . ?
C8 As2 In1 104.5(3) . . ?
In1 Cl3 In1 96.18(7) . 5_666 ?
As1 C1 H1A 109.5 . . ?
As1 C1 H1B 109.5 . . ?
H1A C1 H1B 109.5 . . ?
As1 C1 H1C 109.5 . . ?
H1A C1 H1C 109.5 . . ?
H1B C1 H1C 109.5 . . ?
As1 C2 H2A 109.5 . . ?
As1 C2 H2B 109.5 . . ?
H2A C2 H2B 109.5 . . ?
As1 C2 H2C 109.5 . . ?
H2A C2 H2C 109.5 . . ?
H2B C2 H2C 109.5 . . ?
C4 C3 C8 121.3(9) . . ?
C4 C3 As1 118.7(7) . . ?
C8 C3 As1 120.1(7) . . ?
C5 C4 C3 119.4(9) . . ?
C5 C4 H4 120.3 . . ?
C3 C4 H4 120.3 . . ?
C4 C5 C6 120.7(9) . . ?
C4 C5 H5 119.7 . . ?
C6 C5 H5 119.7 . . ?
C7 C6 C5 119.2(8) . . ?
C7 C6 H6 120.4 . . ?
C5 C6 H6 120.4 . . ?
C6 C7 C8 121.3(9) . . ?
C6 C7 H7 119.3 . . ?
C8 C7 H7 119.3 . . ?
C7 C8 C3 118.0(8) . . ?
C7 C8 As2 120.1(7) . . ?
C3 C8 As2 121.8(7) . . ?
As2 C9 H9A 109.5 . . ?
As2 C9 H9B 109.5 . . ?
H9A C9 H9B 109.5 . . ?
As2 C9 H9C 109.5 . . ?
H9A C9 H9C 109.5 . . ?
H9B C9 H9C 109.5 . . ?
As2 C10 H10A 109.5 . . ?
As2 C10 H10B 109.5 . . ?
H10A C10 H10B 109.5 . . ?
As2 C10 H10C 109.5 . . ?
H10A C10 H10C 109.5 . . ?
H10B C10 H10C 109.5 . . ?
Cl5 Cl5 Cl4 126.9(8) 5_766 5_766 ?

loop_
_geom_bond_atom_site_label_1
_geom_bond_atom_site_label_2
_geom_bond_distance
_geom_bond_site_symmetry_2
_geom_bond_publ_flag
In1 Cl1 2.423(2) . ?
In1 Cl2 2.455(2) . ?
In1 Cl3 2.557(2) . ?
In1 Cl3 2.648(2) 5_666 ?
In1 As1 2.7134(12) . ?
In1 As2 2.7582(12) . ?
As1 C1 1.916(11) . ?
As1 C2 1.936(10) . ?
As1 C3 1.956(9) . ?
As2 C10 1.917(6) . ?
As2 C9 1.932(9) . ?
As2 C8 1.950(9) . ?
Cl3 In1 2.648(2) 5_666 ?
C1 H1A 0.9800 . ?
C1 H1B 0.9800 . ?
C1 H1C 0.9800 . ?
C2 H2A 0.9800 . ?
C2 H2B 0.9800 . ?
C2 H2C 0.9800 . ?
C3 C4 1.392(13) . ?
C3 C8 1.402(13) . ?
C4 C5 1.391(14) . ?
C4 H4 0.9500 . ?
C5 C6 1.393(14) . ?
C5 H5 0.9500 . ?
C6 C7 1.393(13) . ?
C6 H6 0.9500 . ?
C7 C8 1.402(13) . ?
C7 H7 0.9500 . ?
C9 H9A 0.9800 . ?
C9 H9B 0.9800 . ?
C9 H9C 0.9800 . ?
C10 H10A 0.9800 . ?
C10 H10B 0.9800 . ?
C10 H10C 0.9800 . ?
Cl4 Cl5 1.695(12) 5_766 ?
Cl5 Cl5 1.569(12) 5_766 ?
Cl5 Cl4 1.695(12) 5_766 ?
